data_4072308
loop_
_publ_author_name
'Miyake, Yoshihiro'
'Endo, Satoshi'
'Yuki, Masahiro'
'Tanabe, Yoshiaki'
'Nishibayashi, Yoshiaki'

_publ_section_title
;
 Synthesis and Reactivity of Hybrid Phosphido- and Thiolato-Bridged
 Diruthenium Complexes
;
_journal_issue 22
_journal_name_full Organometallics
_journal_page_first 6039
_journal_paper_doi 10.1021/om800749e
_journal_volume 27
_journal_year 2008
_chemical_formula_moiety 'C32 H49 Cl2 O P Ru2 S '
_chemical_formula_sum 'C32 H49 Cl2 O P Ru2 S'
_chemical_formula_weight 785.82
_space_group_IT_number 2
_symmetry_cell_setting triclinic
_symmetry_Int_Tables_number 2
_symmetry_space_group_name_Hall '-P 1'
_symmetry_space_group_name_H-M 'P -1'
_cell_angle_alpha 78.4177(17)
_cell_angle_beta 81.6515(15)
_cell_angle_gamma 89.9665(16)
_cell_formula_units_Z 2
_cell_length_a 10.5851(4)
_cell_length_b 12.3136(7)
_cell_length_c 13.1597(7)
_cell_measurement_reflns_used 14474
_cell_measurement_temperature 173.1
_cell_measurement_theta_max 27.4
_cell_measurement_theta_min 3.0
_cell_volume 1661.79(14)
_computing_cell_refinement PROCESS-AUTO
_computing_data_collection PROCESS-AUTO
_computing_data_reduction CrystalStructure
_computing_publication_material 'CrystalStructure 3.8'
_computing_structure_refinement CRYSTALS
_computing_structure_solution SIR97
_diffrn_detector_area_resol_mean 10.00
_diffrn_measured_fraction_theta_full 0.984
_diffrn_measured_fraction_theta_max 0.989
_diffrn_measurement_device_type 'Rigaku RAXIS-RAPID'
_diffrn_measurement_method \w
_diffrn_radiation_type 'Mo K\a'
_diffrn_radiation_wavelength 0.71075
_diffrn_reflns_av_R_equivalents 0.016
_diffrn_reflns_limit_h_max 12
_diffrn_reflns_limit_h_min -13
_diffrn_reflns_limit_k_max 15
_diffrn_reflns_limit_k_min -15
_diffrn_reflns_limit_l_max 17
_diffrn_reflns_limit_l_min -17
_diffrn_reflns_number 16605
_diffrn_reflns_theta_full 27.50
_diffrn_reflns_theta_max 27.45
_exptl_absorpt_coefficient_mu 1.205
_exptl_absorpt_correction_T_max 0.740
_exptl_absorpt_correction_T_min 0.638
_exptl_absorpt_correction_type multi-scan
_exptl_absorpt_process_details
;
    Higashi, T. (1995). Program for Absorption Correction.
    Rigaku Corporation, Tokyo, Japan.
;
_exptl_crystal_colour dark_brown
_exptl_crystal_density_diffrn 1.570
_exptl_crystal_density_method 'not measured'
_exptl_crystal_description block
_exptl_crystal_F_000 804.00
_exptl_crystal_size_max 0.35
_exptl_crystal_size_mid 0.30
_exptl_crystal_size_min 0.25
_refine_diff_density_max 0.72
_refine_diff_density_min -0.66
_refine_ls_extinction_method none
_refine_ls_goodness_of_fit_ref 1.000
_refine_ls_hydrogen_treatment mixed
_refine_ls_number_parameters 518
_refine_ls_number_reflns 7511
_refine_ls_R_factor_gt 0.0220
_refine_ls_shift/su_max 0.0000
_refine_ls_structure_factor_coef Fsqd
_refine_ls_weighting_details 'w = 1/[2.7450\s(Fo^2^)]/(4Fo^2^)'
_refine_ls_weighting_scheme calc
_refine_ls_wR_factor_ref 0.0494
_reflns_number_gt 6675
_reflns_number_total 7511
_reflns_threshold_expression F^2^>2.0\s(F^2^)
_cod_data_source_file om800749e_si_001.cif
_cod_data_source_block '_anti-6cTHF'
_cod_original_cell_volume 1661.78(14)
_cod_original_formula_sum 'C32 H49 Cl2 O P Ru2 S '
_cod_database_code 4072308

loop_
_symmetry_equiv_pos_site_id
_symmetry_equiv_pos_as_xyz
1 +X,+Y,+Z
2 -X,-Y,-Z

loop_
_atom_site_label
_atom_site_type_symbol
_atom_site_fract_x
_atom_site_fract_y
_atom_site_fract_z
_atom_site_U_iso_or_equiv
_atom_site_adp_type
_atom_site_occupancy
_atom_site_symmetry_multiplicity
_atom_site_calc_flag
_atom_site_refinement_flags
Ru(1) Ru 0.522910(10) 0.769450(10) 0.319900(10) 0.01488(3) Uani 1.00 1 d .
Ru(2) Ru 0.270500(10) 0.810250(10) 0.269150(10) 0.01529(3) Uani 1.00 1 d .
Cl(1) Cl 0.43336(4) 0.75597(4) 0.50553(4) 0.02293(11) Uani 1.00 1 d .
Cl(2) Cl 0.35977(4) 0.82882(4) 0.08410(4) 0.02439(11) Uani 1.00 1 d .
S(1) S 0.35752(4) 0.64006(4) 0.32925(4) 0.01783(11) Uani 1.00 1 d .
P(1) P 0.42507(4) 0.93524(4) 0.27996(4) 0.01778(11) Uani 1.00 1 d .
O(1) O 0.9338(6) 0.3261(5) 0.0542(3) 0.267(3) Uani 1.00 1 d .
C(1) C 0.71461(16) 0.85671(16) 0.28076(16) 0.0246(5) Uani 1.00 1 d .
C(2) C 0.68703(16) 0.81477(16) 0.19095(15) 0.0230(4) Uani 1.00 1 d .
C(3) C 0.67405(16) 0.69766(16) 0.22127(15) 0.0206(4) Uani 1.00 1 d .
C(4) C 0.69168(16) 0.66554(16) 0.32972(15) 0.0214(4) Uani 1.00 1 d .
C(5) C 0.71808(16) 0.76474(17) 0.36458(15) 0.0241(5) Uani 1.00 1 d .
C(6) C 0.7546(2) 0.9729(2) 0.2839(2) 0.0413(7) Uani 1.00 1 d .
C(7) C 0.6965(2) 0.8766(2) 0.07998(18) 0.0350(6) Uani 1.00 1 d .
C(8) C 0.6662(2) 0.6233(2) 0.1455(2) 0.0330(6) Uani 1.00 1 d .
C(9) C 0.6967(2) 0.5500(2) 0.3914(2) 0.0356(6) Uani 1.00 1 d .
C(10) C 0.7516(2) 0.7709(2) 0.4700(2) 0.0399(7) Uani 1.00 1 d .
C(11) C 0.11445(16) 0.92911(16) 0.28750(16) 0.0234(4) Uani 1.00 1 d .
C(12) C 0.08167(16) 0.85938(17) 0.22081(16) 0.0248(5) Uani 1.00 1 d .
C(13) C 0.07333(16) 0.74692(17) 0.27698(16) 0.0257(5) Uani 1.00 1 d .
C(14) C 0.09719(16) 0.74810(16) 0.38219(16) 0.0245(5) Uani 1.00 1 d .
C(15) C 0.12301(16) 0.85968(17) 0.38906(15) 0.0236(5) Uani 1.00 1 d .
C(16) C 0.1186(2) 1.05367(19) 0.2601(2) 0.0374(6) Uani 1.00 1 d .
C(17) C 0.0558(2) 0.8982(2) 0.11087(18) 0.0409(6) Uani 1.00 1 d .
C(18) C 0.0340(2) 0.6488(2) 0.2370(2) 0.0399(7) Uani 1.00 1 d .
C(19) C 0.0864(2) 0.6521(2) 0.4723(2) 0.0388(6) Uani 1.00 1 d .
C(20) C 0.1308(2) 0.8965(2) 0.48934(19) 0.0360(6) Uani 1.00 1 d .
C(21) C 0.4115(2) 1.02010(18) 0.37956(18) 0.0249(5) Uani 1.00 1 d .
C(22) C 0.4755(2) 1.04301(17) 0.16442(17) 0.0260(5) Uani 1.00 1 d .
C(23) C 0.38115(17) 0.53903(15) 0.24814(15) 0.0216(4) Uani 1.00 1 d .
C(24) C 0.3476(2) 0.55293(18) 0.14858(17) 0.0296(5) Uani 1.00 1 d .
C(25) C 0.3626(2) 0.4663(2) 0.0955(2) 0.0419(7) Uani 1.00 1 d .
C(26) C 0.4101(2) 0.3669(2) 0.1397(2) 0.0426(7) Uani 1.00 1 d .
C(27) C 0.4416(2) 0.35199(19) 0.23916(19) 0.0365(6) Uani 1.00 1 d .
C(28) C 0.42606(19) 0.43746(17) 0.29433(18) 0.0273(5) Uani 1.00 1 d .
C(29) C 0.8176(5) 0.2980(4) 0.1085(3) 0.135(2) Uani 1.00 1 d .
C(30) C 0.8239(3) 0.2936(3) 0.2167(3) 0.0899(14) Uani 1.00 1 d .
C(31) C 0.9457(4) 0.3520(3) 0.2167(3) 0.1109(18) Uani 1.00 1 d .
C(32) C 1.0150(4) 0.3573(4) 0.1119(5) 0.143(2) Uani 1.00 1 d .
H(1) H 0.719(2) 0.991(2) 0.354(2) 0.078(10) Uiso 1.00 1 c .
H(2) H 0.843(2) 0.981(2) 0.281(2) 0.069(8) Uiso 1.00 1 c .
H(3) H 0.745(2) 1.020(2) 0.223(2) 0.046(7) Uiso 1.00 1 c .
H(4) H 0.709(2) 0.954(2) 0.079(2) 0.058(8) Uiso 1.00 1 c .
H(5) H 0.773(2) 0.849(2) 0.0379(19) 0.051(7) Uiso 1.00 1 c .
H(6) H 0.628(2) 0.8571(18) 0.0496(17) 0.033(6) Uiso 1.00 1 c .
H(7) H 0.605(2) 0.6387(19) 0.1064(18) 0.037(6) Uiso 1.00 1 c .
H(8) H 0.749(2) 0.6210(19) 0.1013(18) 0.042(6) Uiso 1.00 1 c .
H(9) H 0.640(2) 0.550(2) 0.1831(18) 0.039(6) Uiso 1.00 1 c .
H(10) H 0.657(2) 0.496(2) 0.363(2) 0.082(10) Uiso 1.00 1 c .
H(11) H 0.784(3) 0.534(2) 0.399(2) 0.085(10) Uiso 1.00 1 c .
H(12) H 0.662(2) 0.540(2) 0.464(2) 0.070(9) Uiso 1.00 1 c .
H(13) H 0.742(3) 0.700(3) 0.512(3) 0.123(16) Uiso 1.00 1 c .
H(14) H 0.840(2) 0.792(2) 0.4600(18) 0.048(7) Uiso 1.00 1 c .
H(15) H 0.698(3) 0.812(2) 0.510(2) 0.087(10) Uiso 1.00 1 c .
H(16) H 0.170(2) 1.085(2) 0.306(2) 0.052(7) Uiso 1.00 1 c .
H(17) H 0.027(2) 1.079(2) 0.270(2) 0.062(8) Uiso 1.00 1 c .
H(18) H 0.161(2) 1.078(2) 0.197(2) 0.062(9) Uiso 1.00 1 c .
H(19) H 0.109(2) 0.968(2) 0.070(2) 0.088(10) Uiso 1.00 1 c .
H(20) H -0.0316 0.9159 0.1117 0.050 Uiso 1.00 1 c R
H(21) H 0.0750 0.8412 0.0725 0.050 Uiso 1.00 1 c R
H(22) H 0.059(2) 0.656(2) 0.171(2) 0.059(9) Uiso 1.00 1 c .
H(23) H -0.060(2) 0.644(2) 0.244(2) 0.076(9) Uiso 1.00 1 c .
H(24) H 0.065(2) 0.584(2) 0.275(2) 0.053(7) Uiso 1.00 1 c .
H(25) H 0.101(2) 0.583(2) 0.447(2) 0.069(9) Uiso 1.00 1 c .
H(26) H 0.004(2) 0.647(2) 0.511(2) 0.072(9) Uiso 1.00 1 c .
H(27) H 0.155(2) 0.656(2) 0.512(2) 0.074(9) Uiso 1.00 1 c .
H(28) H 0.190(2) 0.857(2) 0.524(2) 0.060(8) Uiso 1.00 1 c .
H(29) H 0.053(2) 0.884(2) 0.529(2) 0.052(7) Uiso 1.00 1 c .
H(30) H 0.153(2) 0.982(2) 0.473(2) 0.055(7) Uiso 1.00 1 c .
H(31) H 0.490(2) 1.051(2) 0.3760(18) 0.046(7) Uiso 1.00 1 c .
H(32) H 0.3848(19) 0.9788(18) 0.4441(19) 0.031(6) Uiso 1.00 1 c .
H(33) H 0.3554(19) 1.0801(18) 0.3623(16) 0.031(5) Uiso 1.00 1 c .
H(34) H 0.547(2) 1.082(2) 0.1708(19) 0.048(7) Uiso 1.00 1 c .
H(35) H 0.493(2) 1.013(2) 0.0988(19) 0.043(6) Uiso 1.00 1 c .
H(36) H 0.407(2) 1.096(2) 0.1586(18) 0.044(6) Uiso 1.00 1 c .
H(37) H 0.3135(18) 0.6229(19) 0.1193(17) 0.032(5) Uiso 1.00 1 c .
H(38) H 0.348(2) 0.481(2) 0.027(2) 0.049(7) Uiso 1.00 1 c .
H(39) H 0.418(2) 0.309(2) 0.1007(18) 0.044(6) Uiso 1.00 1 c .
H(40) H 0.471(2) 0.285(2) 0.2686(18) 0.040(6) Uiso 1.00 1 c .
H(41) H 0.4491(18) 0.4263(17) 0.3629(17) 0.027(5) Uiso 1.00 1 c .
H(42) H 0.7582 0.3517 0.0850 0.162 Uiso 1.00 1 c R
H(43) H 0.7915 0.2274 0.0988 0.162 Uiso 1.00 1 c R
H(44) H 0.7539 0.3302 0.2476 0.108 Uiso 1.00 1 c R
H(45) H 0.8241 0.2190 0.2537 0.108 Uiso 1.00 1 c R
H(46) H 0.9308 0.4244 0.2298 0.139 Uiso 1.00 1 c R
H(47) H 0.9917 0.3118 0.2682 0.139 Uiso 1.00 1 c R
H(48) H 1.0848 0.3088 0.1147 0.163 Uiso 1.00 1 c R
H(49) H 1.0460 0.4310 0.0823 0.163 Uiso 1.00 1 c R

loop_
_atom_site_aniso_label
_atom_site_aniso_U_11
_atom_site_aniso_U_22
_atom_site_aniso_U_33
_atom_site_aniso_U_12
_atom_site_aniso_U_13
_atom_site_aniso_U_23
Ru(1) 0.01508(7) 0.01475(8) 0.01547(8) 0.00192(5) -0.00329(5) -0.00390(6)
Ru(2) 0.01477(7) 0.01554(8) 0.01553(8) 0.00123(5) -0.00285(5) -0.00268(6)
Cl(1) 0.0262(2) 0.0267(2) 0.0165(2) 0.00426(18) -0.00408(17) -0.00503(19)
Cl(2) 0.0275(2) 0.0276(2) 0.0174(2) -0.00176(18) -0.00206(17) -0.00362(19)
S(1) 0.0193(2) 0.0150(2) 0.0191(2) 0.00107(16) -0.00315(17) -0.00333(18)
P(1) 0.0185(2) 0.0151(2) 0.0203(2) 0.00146(17) -0.00439(18) -0.00386(19)
O(1) 0.317(6) 0.380(8) 0.100(3) -0.236(6) 0.051(3) -0.099(4)
C(1) 0.0158(8) 0.0237(10) 0.0358(12) 0.0008(7) -0.0027(7) -0.0103(8)
C(2) 0.0153(8) 0.0263(10) 0.0257(10) 0.0008(7) -0.0011(7) -0.0031(8)
C(3) 0.0159(8) 0.0246(10) 0.0214(10) 0.0007(7) -0.0005(6) -0.0067(8)
C(4) 0.0155(8) 0.0251(10) 0.0238(10) 0.0056(7) -0.0018(7) -0.0058(8)
C(5) 0.0148(8) 0.0359(11) 0.0250(10) 0.0060(7) -0.0041(7) -0.0131(9)
C(6) 0.0247(12) 0.0312(13) 0.071(2) -0.0043(9) -0.0063(11) -0.0180(14)
C(7) 0.0275(11) 0.0430(15) 0.0281(12) 0.0022(10) 0.0007(9) 0.0044(10)
C(8) 0.0294(11) 0.0401(14) 0.0328(13) -0.0021(9) 0.0030(9) -0.0207(11)
C(9) 0.0349(12) 0.0303(12) 0.0367(14) 0.0098(9) -0.0029(10) 0.0032(10)
C(10) 0.0229(11) 0.073(2) 0.0332(13) 0.0076(11) -0.0113(9) -0.0266(13)
C(11) 0.0154(8) 0.0215(10) 0.0326(11) 0.0057(7) -0.0041(7) -0.0033(8)
C(12) 0.0150(8) 0.0333(11) 0.0253(10) 0.0046(7) -0.0045(7) -0.0027(8)
C(13) 0.0145(8) 0.0297(11) 0.0332(11) -0.0004(7) -0.0027(7) -0.0076(9)
C(14) 0.0152(8) 0.0267(10) 0.0276(11) 0.0027(7) 0.0034(7) -0.0010(8)
C(15) 0.0151(8) 0.0301(11) 0.0258(10) 0.0063(7) -0.0008(7) -0.0080(8)
C(16) 0.0262(11) 0.0263(12) 0.0566(17) 0.0073(9) -0.0060(11) -0.0010(11)
C(17) 0.0277(11) 0.0667(17) 0.0288(12) 0.0094(11) -0.0117(9) -0.0050(12)
C(18) 0.0247(11) 0.0411(15) 0.0582(18) -0.0058(10) -0.0026(11) -0.0225(13)
C(19) 0.0293(12) 0.0383(14) 0.0375(14) 0.0075(10) 0.0091(10) 0.0092(11)
C(20) 0.0283(11) 0.0516(16) 0.0308(13) 0.0115(10) -0.0017(9) -0.0168(11)
C(21) 0.0283(11) 0.0204(10) 0.0290(12) 0.0032(8) -0.0073(8) -0.0099(9)
C(22) 0.0283(10) 0.0183(10) 0.0289(12) -0.0019(8) -0.0030(8) 0.0004(8)
C(23) 0.0213(9) 0.0185(9) 0.0259(10) -0.0015(7) -0.0024(7) -0.0075(8)
C(24) 0.0397(11) 0.0221(11) 0.0295(12) 0.0024(8) -0.0111(9) -0.0068(9)
C(25) 0.0682(16) 0.0331(13) 0.0311(13) 0.0037(11) -0.0181(11) -0.0146(11)
C(26) 0.0698(16) 0.0233(12) 0.0404(14) 0.0062(11) -0.0114(12) -0.0177(11)
C(27) 0.0515(13) 0.0195(11) 0.0379(13) 0.0053(9) -0.0042(10) -0.0062(10)
C(28) 0.0343(10) 0.0207(10) 0.0264(11) 0.0006(8) -0.0031(8) -0.0043(8)
C(29) 0.157(4) 0.163(5) 0.084(3) -0.062(3) -0.045(3) 0.000(3)
C(30) 0.099(2) 0.081(2) 0.089(3) -0.007(2) -0.009(2) -0.020(2)
C(31) 0.148(3) 0.100(3) 0.099(3) -0.033(2) -0.027(2) -0.047(2)
C(32) 0.110(3) 0.135(4) 0.163(5) -0.040(3) 0.026(3) -0.014(4)

loop_
_atom_type_symbol
_atom_type_description
_atom_type_scat_dispersion_real
_atom_type_scat_dispersion_imag
_atom_type_scat_source
C C 0.003 0.002
;
International Tables for Crystallography
(1992, Vol. C, Tables 4.2.6.8 and 6.1.1.4)
;
H H 0.000 0.000
;
International Tables for Crystallography
(1992, Vol. C, Table 6.1.1.4)
;
O O 0.011 0.006
;
International Tables for Crystallography
(1992, Vol. C, Tables 4.2.6.8 and 6.1.1.4)
;
P P 0.102 0.094
;
International Tables for Crystallography
(1992, Vol. C, Tables 4.2.6.8 and 6.1.1.4)
;
S S 0.125 0.123
;
International Tables for Crystallography
(1992, Vol. C, Tables 4.2.6.8 and 6.1.1.4)
;
Cl Cl 0.148 0.159
;
International Tables for Crystallography
(1992, Vol. C, Tables 4.2.6.8 and 6.1.1.4)
;
Ru Ru -1.259 0.836
;
International Tables for Crystallography
(1992, Vol. C, Tables 4.2.6.8 and 6.1.1.4)
;

loop_
_geom_angle_atom_site_label_1
_geom_angle_atom_site_label_2
_geom_angle_atom_site_label_3
_geom_angle
_geom_angle_publ_flag
Ru(2) Ru(1) Cl(1) 88.127(11) yes
Ru(2) Ru(1) S(1) 51.860(11) yes
Ru(2) Ru(1) P(1) 51.142(12) yes
Ru(2) Ru(1) C(1) 137.48(4) yes
Ru(2) Ru(1) C(2) 117.82(4) yes
Ru(2) Ru(1) C(3) 123.69(5) yes
Ru(2) Ru(1) C(4) 151.38(5) yes
Ru(2) Ru(1) C(5) 170.92(5) yes
Cl(1) Ru(1) S(1) 81.998(17) yes
Cl(1) Ru(1) P(1) 89.170(17) yes
Cl(1) Ru(1) C(1) 111.57(5) yes
Cl(1) Ru(1) C(2) 149.00(5) yes
Cl(1) Ru(1) C(3) 140.30(4) yes
Cl(1) Ru(1) C(4) 102.59(5) yes
Cl(1) Ru(1) C(5) 89.05(4) yes
S(1) Ru(1) P(1) 102.628(16) yes
S(1) Ru(1) C(1) 161.53(5) yes
S(1) Ru(1) C(2) 126.73(5) yes
S(1) Ru(1) C(3) 98.91(5) yes
S(1) Ru(1) C(4) 102.87(5) yes
S(1) Ru(1) C(5) 136.11(5) yes
P(1) Ru(1) C(1) 90.42(4) yes
P(1) Ru(1) C(2) 94.47(4) yes
P(1) Ru(1) C(3) 128.41(4) yes
P(1) Ru(1) C(4) 153.15(4) yes
P(1) Ru(1) C(5) 120.20(5) yes
C(1) Ru(1) C(2) 37.78(7) yes
C(1) Ru(1) C(3) 62.63(7) yes
C(1) Ru(1) C(4) 62.86(6) yes
C(1) Ru(1) C(5) 37.03(6) yes
C(2) Ru(1) C(3) 37.25(6) yes
C(2) Ru(1) C(4) 63.21(6) yes
C(2) Ru(1) C(5) 62.61(6) yes
C(3) Ru(1) C(4) 38.16(7) yes
C(3) Ru(1) C(5) 62.78(7) yes
C(4) Ru(1) C(5) 37.67(7) yes
Ru(1) Ru(2) Cl(2) 88.311(11) yes
Ru(1) Ru(2) S(1) 52.340(11) yes
Ru(1) Ru(2) P(1) 51.256(11) yes
Ru(1) Ru(2) C(11) 139.89(5) yes
Ru(1) Ru(2) C(12) 174.08(4) yes
Ru(1) Ru(2) C(13) 148.38(5) yes
Ru(1) Ru(2) C(14) 122.10(5) yes
Ru(1) Ru(2) C(15) 118.40(5) yes
Cl(2) Ru(2) S(1) 96.987(17) yes
Cl(2) Ru(2) P(1) 87.461(17) yes
Cl(2) Ru(2) C(11) 110.44(5) yes
Cl(2) Ru(2) C(12) 89.02(5) yes
Cl(2) Ru(2) C(13) 103.52(5) yes
Cl(2) Ru(2) C(14) 141.36(5) yes
Cl(2) Ru(2) C(15) 148.24(4) yes
S(1) Ru(2) P(1) 103.218(17) yes
S(1) Ru(2) C(11) 148.68(4) yes
S(1) Ru(2) C(12) 133.31(5) yes
S(1) Ru(2) C(13) 96.68(5) yes
S(1) Ru(2) C(14) 86.30(4) yes
S(1) Ru(2) C(15) 112.68(4) yes
P(1) Ru(2) C(11) 93.11(5) yes
P(1) Ru(2) C(12) 123.33(5) yes
P(1) Ru(2) C(13) 155.96(5) yes
P(1) Ru(2) C(14) 129.40(5) yes
P(1) Ru(2) C(15) 96.16(5) yes
C(11) Ru(2) C(12) 37.19(8) yes
C(11) Ru(2) C(13) 63.10(7) yes
C(11) Ru(2) C(14) 62.90(6) yes
C(11) Ru(2) C(15) 37.99(6) yes
C(12) Ru(2) C(13) 37.54(6) yes
C(12) Ru(2) C(14) 62.64(6) yes
C(12) Ru(2) C(15) 62.66(7) yes
C(13) Ru(2) C(14) 38.13(7) yes
C(13) Ru(2) C(15) 63.33(7) yes
C(14) Ru(2) C(15) 37.36(7) yes
Ru(1) S(1) Ru(2) 75.800(14) yes
Ru(1) S(1) C(23) 118.51(5) yes
Ru(2) S(1) C(23) 120.77(6) yes
Ru(1) P(1) Ru(2) 77.603(15) yes
Ru(1) P(1) C(21) 116.04(7) yes
Ru(1) P(1) C(22) 124.82(7) yes
Ru(2) P(1) C(21) 123.55(6) yes
Ru(2) P(1) C(22) 117.48(7) yes
C(21) P(1) C(22) 99.00(10) yes
C(29) O(1) C(32) 113.0(4) yes
Ru(1) C(1) C(2) 70.77(9) yes
Ru(1) C(1) C(5) 70.99(9) yes
Ru(1) C(1) C(6) 131.27(14) yes
C(2) C(1) C(5) 107.82(17) yes
C(2) C(1) C(6) 127.70(19) yes
C(5) C(1) C(6) 123.8(2) yes
Ru(1) C(2) C(1) 71.45(9) yes
Ru(1) C(2) C(3) 70.58(9) yes
Ru(1) C(2) C(7) 132.73(13) yes
C(1) C(2) C(3) 107.62(16) yes
C(1) C(2) C(7) 127.59(18) yes
C(3) C(2) C(7) 123.7(2) yes
Ru(1) C(3) C(2) 72.17(10) yes
Ru(1) C(3) C(4) 70.59(10) yes
Ru(1) C(3) C(8) 131.12(13) yes
C(2) C(3) C(4) 108.58(18) yes
C(2) C(3) C(8) 123.36(17) yes
C(4) C(3) C(8) 127.27(17) yes
Ru(1) C(4) C(3) 71.25(10) yes
Ru(1) C(4) C(5) 72.13(10) yes
Ru(1) C(4) C(9) 127.10(13) yes
C(3) C(4) C(5) 107.15(15) yes
C(3) C(4) C(9) 126.8(2) yes
C(5) C(4) C(9) 125.68(19) yes
Ru(1) C(5) C(1) 71.99(10) yes
Ru(1) C(5) C(4) 70.20(10) yes
Ru(1) C(5) C(10) 126.51(13) yes
C(1) C(5) C(4) 108.82(17) yes
C(1) C(5) C(10) 125.2(2) yes
C(4) C(5) C(10) 125.93(19) yes
Ru(2) C(11) C(12) 71.64(10) yes
Ru(2) C(11) C(15) 71.13(10) yes
Ru(2) C(11) C(16) 129.80(12) yes
C(12) C(11) C(15) 107.77(16) yes
C(12) C(11) C(16) 124.6(2) yes
C(15) C(11) C(16) 127.0(2) yes
Ru(2) C(12) C(11) 71.18(10) yes
Ru(2) C(12) C(13) 70.40(10) yes
Ru(2) C(12) C(17) 126.08(12) yes
C(11) C(12) C(13) 109.02(17) yes
C(11) C(12) C(17) 125.29(19) yes
C(13) C(12) C(17) 125.7(2) yes
Ru(2) C(13) C(12) 72.06(10) yes
Ru(2) C(13) C(14) 71.23(10) yes
Ru(2) C(13) C(18) 126.65(14) yes
C(12) C(13) C(14) 107.10(18) yes
C(12) C(13) C(18) 125.9(2) yes
C(14) C(13) C(18) 126.74(19) yes
Ru(2) C(14) C(13) 70.65(9) yes
Ru(2) C(14) C(15) 71.76(9) yes
Ru(2) C(14) C(19) 127.40(13) yes
C(13) C(14) C(15) 108.54(16) yes
C(13) C(14) C(19) 126.9(2) yes
C(15) C(14) C(19) 124.4(2) yes
Ru(2) C(15) C(11) 70.88(10) yes
Ru(2) C(15) C(14) 70.88(10) yes
Ru(2) C(15) C(20) 132.68(13) yes
C(11) C(15) C(14) 107.53(18) yes
C(11) C(15) C(20) 127.4(2) yes
C(14) C(15) C(20) 124.07(18) yes
S(1) C(23) C(24) 124.26(14) yes
S(1) C(23) C(28) 115.94(16) yes
C(24) C(23) C(28) 119.6(2) yes
C(23) C(24) C(25) 119.34(19) yes
C(24) C(25) C(26) 121.3(2) yes
C(25) C(26) C(27) 119.6(2) yes
C(26) C(27) C(28) 120.0(2) yes
C(23) C(28) C(27) 120.1(2) yes
O(1) C(29) C(30) 108.3(4) yes
C(29) C(30) C(31) 104.3(3) yes
C(30) C(31) C(32) 104.5(4) yes
O(1) C(32) C(31) 107.4(4) yes
C(1) C(6) H(1) 110.1(17) no
C(1) C(6) H(2) 112.5(18) no
C(1) C(6) H(3) 110.9(18) no
H(1) C(6) H(2) 103(2) no
H(1) C(6) H(3) 120(2) no
H(2) C(6) H(3) 99(2) no
C(2) C(7) H(4) 108.3(16) no
C(2) C(7) H(5) 107.9(14) no
C(2) C(7) H(6) 110.4(12) no
H(4) C(7) H(5) 109(2) no
H(4) C(7) H(6) 117(2) no
H(5) C(7) H(6) 104(2) no
C(3) C(8) H(7) 114.6(16) no
C(3) C(8) H(8) 111.1(15) no
C(3) C(8) H(9) 109.8(15) no
H(7) C(8) H(8) 111(2) no
H(7) C(8) H(9) 101(2) no
H(8) C(8) H(9) 109.6(19) no
C(4) C(9) H(10) 113.4(18) no
C(4) C(9) H(11) 108.3(17) no
C(4) C(9) H(12) 115.3(18) no
H(10) C(9) H(11) 113(2) no
H(10) C(9) H(12) 108(2) no
H(11) C(9) H(12) 99(2) no
C(5) C(10) H(13) 108(2) no
C(5) C(10) H(14) 107.2(15) no
C(5) C(10) H(15) 117(2) no
H(13) C(10) H(14) 108(2) no
H(13) C(10) H(15) 102(3) no
H(14) C(10) H(15) 115(2) no
C(11) C(16) H(16) 110.8(14) no
C(11) C(16) H(17) 107.6(15) no
C(11) C(16) H(18) 110.8(19) no
H(16) C(16) H(17) 110(2) no
H(16) C(16) H(18) 103(2) no
H(17) C(16) H(18) 115(2) no
C(12) C(17) H(19) 114(2) no
C(12) C(17) H(20) 109.5 no
C(12) C(17) H(21) 109.5 no
H(19) C(17) H(20) 107.0 no
H(19) C(17) H(21) 107.0 no
H(20) C(17) H(21) 109.5 no
C(13) C(18) H(22) 111.3(19) no
C(13) C(18) H(23) 109.2(19) no
C(13) C(18) H(24) 110.1(19) no
H(22) C(18) H(23) 105(2) no
H(22) C(18) H(24) 111(2) no
H(23) C(18) H(24) 110(2) no
C(14) C(19) H(25) 109.9(16) no
C(14) C(19) H(26) 110.5(17) no
C(14) C(19) H(27) 109.6(16) no
H(25) C(19) H(26) 108(2) no
H(25) C(19) H(27) 104(2) no
H(26) C(19) H(27) 115(2) no
C(15) C(20) H(28) 110.1(19) no
C(15) C(20) H(29) 107.2(18) no
C(15) C(20) H(30) 108.9(15) no
H(28) C(20) H(29) 110(2) no
H(28) C(20) H(30) 112(2) no
H(29) C(20) H(30) 109(2) no
P(1) C(21) H(31) 106.2(16) no
P(1) C(21) H(32) 111.2(16) no
P(1) C(21) H(33) 110.0(14) no
H(31) C(21) H(32) 111(2) no
H(31) C(21) H(33) 107(2) no
H(32) C(21) H(33) 111.3(18) no
P(1) C(22) H(34) 112.3(14) no
P(1) C(22) H(35) 112.2(13) no
P(1) C(22) H(36) 107.0(12) no
H(34) C(22) H(35) 109.0(19) no
H(34) C(22) H(36) 107(2) no
H(35) C(22) H(36) 109(2) no
C(23) C(24) H(37) 118.1(14) no
C(25) C(24) H(37) 122.5(14) no
C(24) C(25) H(38) 117.2(16) no
C(26) C(25) H(38) 121.2(16) no
C(25) C(26) H(39) 118.7(14) no
C(27) C(26) H(39) 121.6(14) no
C(26) C(27) H(40) 119.2(16) no
C(28) C(27) H(40) 120.8(16) no
C(23) C(28) H(41) 120.7(12) no
C(27) C(28) H(41) 119.2(12) no
O(1) C(29) H(42) 109.8 no
O(1) C(29) H(43) 109.8 no
C(30) C(29) H(42) 109.8 no
C(30) C(29) H(43) 109.8 no
H(42) C(29) H(43) 109.5 no
C(29) C(30) H(44) 110.8 no
C(29) C(30) H(45) 110.7 no
C(31) C(30) H(44) 110.8 no
C(31) C(30) H(45) 110.8 no
H(44) C(30) H(45) 109.5 no
C(30) C(31) H(46) 110.7 no
C(30) C(31) H(47) 110.7 no
C(32) C(31) H(46) 110.7 no
C(32) C(31) H(47) 110.7 no
H(46) C(31) H(47) 109.5 no
O(1) C(32) H(48) 110.0 no
O(1) C(32) H(49) 110.0 no
C(31) C(32) H(48) 110.0 no
C(31) C(32) H(49) 110.0 no
H(48) C(32) H(49) 109.5 no

loop_
_geom_bond_atom_site_label_1
_geom_bond_atom_site_label_2
_geom_bond_distance
_geom_bond_publ_flag
Ru(1) Ru(2) 2.86682(15) yes
Ru(1) Cl(1) 2.4614(5) yes
Ru(1) S(1) 2.3410(4) yes
Ru(1) P(1) 2.2894(4) yes
Ru(1) C(1) 2.2392(17) yes
Ru(1) C(2) 2.2302(16) yes
Ru(1) C(3) 2.2094(18) yes
Ru(1) C(4) 2.2007(17) yes
Ru(1) C(5) 2.2262(18) yes
Ru(2) Cl(2) 2.4462(5) yes
Ru(2) S(1) 2.3258(4) yes
Ru(2) P(1) 2.2857(4) yes
Ru(2) C(11) 2.2253(18) yes
Ru(2) C(12) 2.2314(18) yes
Ru(2) C(13) 2.2095(17) yes
Ru(2) C(14) 2.2172(16) yes
Ru(2) C(15) 2.2287(18) yes
S(1) C(23) 1.790(2) yes
P(1) C(21) 1.824(2) yes
P(1) C(22) 1.8202(19) yes
O(1) C(29) 1.337(7) yes
O(1) C(32) 1.330(9) yes
C(1) C(2) 1.447(3) yes
C(1) C(5) 1.418(2) yes
C(1) C(6) 1.503(3) yes
C(2) C(3) 1.418(2) yes
C(2) C(7) 1.494(2) yes
C(3) C(4) 1.442(2) yes
C(3) C(8) 1.493(3) yes
C(4) C(5) 1.429(3) yes
C(4) C(9) 1.495(2) yes
C(5) C(10) 1.497(3) yes
C(11) C(12) 1.421(3) yes
C(11) C(15) 1.450(2) yes
C(11) C(16) 1.503(2) yes
C(12) C(13) 1.429(2) yes
C(12) C(17) 1.494(3) yes
C(13) C(14) 1.446(3) yes
C(13) C(18) 1.493(3) yes
C(14) C(15) 1.424(2) yes
C(14) C(19) 1.488(3) yes
C(15) C(20) 1.492(3) yes
C(23) C(24) 1.384(3) yes
C(23) C(28) 1.392(2) yes
C(24) C(25) 1.385(3) yes
C(25) C(26) 1.375(3) yes
C(26) C(27) 1.374(3) yes
C(27) C(28) 1.391(3) yes
C(29) C(30) 1.426(6) yes
C(30) C(31) 1.476(6) yes
C(31) C(32) 1.455(7) yes
C(6) H(1) 1.01(3) no
C(6) H(2) 0.94(3) no
C(6) H(3) 0.91(2) no
C(7) H(4) 0.95(3) no
C(7) H(5) 1.01(2) no
C(7) H(6) 0.93(2) no
C(8) H(7) 0.89(2) no
C(8) H(8) 0.98(2) no
C(8) H(9) 0.96(2) no
C(9) H(10) 0.96(3) no
C(9) H(11) 0.96(3) no
C(9) H(12) 0.95(3) no
C(10) H(13) 0.93(3) no
C(10) H(14) 0.95(2) no
C(10) H(15) 0.93(3) no
C(16) H(16) 0.99(3) no
C(16) H(17) 1.02(2) no
C(16) H(18) 0.88(2) no
C(17) H(19) 1.03(2) no
C(17) H(20) 0.950 no
C(17) H(21) 0.950 no
C(18) H(22) 0.86(3) no
C(18) H(23) 0.99(3) no
C(18) H(24) 0.94(2) no
C(19) H(25) 0.98(3) no
C(19) H(26) 0.94(2) no
C(19) H(27) 0.97(3) no
C(20) H(28) 0.91(2) no
C(20) H(29) 0.90(2) no
C(20) H(30) 1.05(2) no
C(21) H(31) 0.90(2) no
C(21) H(32) 0.90(2) no
C(21) H(33) 0.96(2) no
C(22) H(34) 0.92(2) no
C(22) H(35) 1.00(2) no
C(22) H(36) 0.98(2) no
C(24) H(37) 0.96(2) no
C(25) H(38) 0.92(2) no
C(26) H(39) 0.96(2) no
C(27) H(40) 0.91(2) no
C(28) H(41) 0.95(2) no
C(29) H(42) 0.950 no
C(29) H(43) 0.950 no
C(30) H(44) 0.950 no
C(30) H(45) 0.950 no
C(31) H(46) 0.950 no
C(31) H(47) 0.950 no
C(32) H(48) 0.950 no
C(32) H(49) 0.950 no
